data_4020572
loop_
_publ_author_name
'Michael C. Hillier'
'Jean-Fran\,cois Marcoux'
'Dalian Zhao'
'Edward J. J. Grabowski'
'Arlene E. McKeown'
'Richard D. Tillyer'

_publ_section_title
;
 Stereoselective Formation of Carbon-Carbon Bonds
 via S~N2~-Displacement: Synthesis of Substituted
 Cycloalkyl[b]indoles
;
_journal_name_full 'Journal of Organic Chemistry'
_journal_page_first 8385
_journal_page_last 8394
_journal_paper_doi 10.1021/jo051146p
_journal_volume 70
_journal_year 2005
_chemical_absolute_configuration ad
_chemical_formula_moiety 'C18 H14 Br Cl F N O'
_chemical_formula_sum 'C18 H14 Br Cl F N O'
_chemical_formula_weight 394.66
_chemical_melting_point 124.0(10)
_chemical_name_common 'Compound 14a'
_space_group_IT_number 19
_symmetry_cell_setting orthorhombic
_symmetry_space_group_name_Hall 'P 2ac 2ab'
_symmetry_space_group_name_H-M 'P 21 21 21'
_cell_angle_alpha 90.00
_cell_angle_beta 90.00
_cell_angle_gamma 90.00
_cell_formula_units_Z 4
_cell_length_a 5.2721(13)
_cell_length_b 12.916(3)
_cell_length_c 23.515(6)
_cell_measurement_temperature 223(2)
_cell_volume 1601.3(7)
_diffrn_ambient_temperature 223(2)
_exptl_crystal_density_diffrn 1.637
_cod_depositor_comments
;
The following automatic conversions were performed:
'_symmetry_cell_setting' value 'Orthorhombic' changed to 'orthorhombic'
according to '/home/saulius/struct/CIF-dictionaries/cif_core.dic'
dictionary named 'cif_core.dic' version 2.4.1 from 2010-06-29.

Automatic conversion script
Id: cif_fix_enum 1527 2010-12-29 10:47:43Z saulius 

The following automatic conversions were performed:

'_chemical_melting_point' value '123-125' was changed to '124.0(10)'
- the average value was taken and precision was estimated.

Automatic conversion script
Id: cif_fix_values 1646 2011-03-28 12:23:43Z adriana 
;
_cod_database_code 4020572

loop_
_symmetry_equiv_pos_as_xyz
'x, y, z'
'-x+1/2, -y, z+1/2'
'-x, y+1/2, -z+1/2'
'x+1/2, -y+1/2, -z'

loop_
_atom_site_label
_atom_site_type_symbol
_atom_site_fract_x
_atom_site_fract_y
_atom_site_fract_z
_atom_site_U_iso_or_equiv
_atom_site_adp_type
_atom_site_occupancy
_atom_site_symmetry_multiplicity
_atom_site_calc_flag
_atom_site_refinement_flags
_atom_site_disorder_assembly
_atom_site_disorder_group
Br1 Br 1.01373(7) 0.46101(2) 0.750542(13) 0.04281(12) Uani 1 1 d . . .
C1 C 0.8212(6) 0.3396(2) 0.73585(13) 0.0323(8) Uani 1 1 d . . .
C2 C 0.6302(6) 0.3161(3) 0.77340(13) 0.0358(8) Uani 1 1 d . . .
H2 H 0.5994 0.3596 0.8047 0.043 Uiso 1 1 calc R . .
C3 C 0.4831(6) 0.2289(3) 0.76530(13) 0.0413(8) Uani 1 1 d . . .
C4 C 0.5192(7) 0.1611(2) 0.72125(13) 0.0374(7) Uani 1 1 d . . .
H4 H 0.4177 0.1017 0.7170 0.045 Uiso 1 1 calc R . .
C5 C 0.7145(6) 0.1841(2) 0.68271(12) 0.0283(7) Uani 1 1 d . . .
C6 C 0.8023(6) 0.1341(2) 0.63241(13) 0.0297(7) Uani 1 1 d . . .
C7 C 0.7670(7) 0.0361(2) 0.59833(14) 0.0368(8) Uani 1 1 d . . .
H7A H 0.5965 0.0324 0.5818 0.044 Uiso 1 1 calc R . .
H7B H 0.7967 -0.0256 0.6217 0.044 Uiso 1 1 calc R . .
C8 C 0.9708(9) 0.0474(3) 0.55186(15) 0.0595(12) Uani 1 1 d . . .
H8A H 1.0925 -0.0097 0.5548 0.071 Uiso 1 1 calc R . .
H8B H 0.8908 0.0439 0.5143 0.071 Uiso 1 1 calc R . .
C9 C 1.1100(7) 0.1508(2) 0.55832(13) 0.0358(8) Uani 1 1 d . . .
H9 H 1.2917 0.1368 0.5657 0.043 Uiso 1 1 calc R . .
C10 C 0.9924(6) 0.1922(2) 0.61135(11) 0.0295(7) Uani 1 1 d . . .
C11 C 0.8656(6) 0.2749(2) 0.68898(12) 0.0276(7) Uani 1 1 d . . .
C12 C 1.2455(6) 0.3511(2) 0.63399(13) 0.0312(7) Uani 1 1 d . . .
H12A H 1.3635 0.3194 0.6069 0.037 Uiso 1 1 calc R . .
H12B H 1.3371 0.3612 0.6698 0.037 Uiso 1 1 calc R . .
C13 C 1.1675(6) 0.4563(2) 0.61123(13) 0.0303(7) Uani 1 1 d . . .
C14 C 0.9559(7) 0.4717(2) 0.57819(13) 0.0362(8) Uani 1 1 d . . .
H14 H 0.8534 0.4149 0.5683 0.043 Uiso 1 1 calc R . .
C15 C 0.8915(7) 0.5701(2) 0.55925(15) 0.0410(9) Uani 1 1 d . . .
H15 H 0.7461 0.5800 0.5368 0.049 Uiso 1 1 calc R . .
C16 C 1.0416(8) 0.6524(2) 0.57362(13) 0.0394(9) Uani 1 1 d . . .
C17 C 1.2576(8) 0.6392(3) 0.60511(14) 0.0451(9) Uani 1 1 d . . .
H17 H 1.3623 0.6960 0.6138 0.054 Uiso 1 1 calc R . .
C18 C 1.3192(7) 0.5407(2) 0.62396(14) 0.0386(8) Uani 1 1 d . . .
H18 H 1.4667 0.5310 0.6458 0.046 Uiso 1 1 calc R . .
Cl1 Cl 0.9504(2) 0.77691(6) 0.55371(4) 0.0625(3) Uani 1 1 d . . .
F1 F 0.2950(4) 0.20984(17) 0.80367(9) 0.0554(6) Uani 1 1 d . . .
N1 N 1.0355(5) 0.27874(16) 0.64407(9) 0.0282(6) Uani 1 1 d . . .
O1 O 1.0898(4) 0.21768(17) 0.51033(9) 0.0361(5) Uani 1 1 d . . .
H1 H 0.9410 0.2378 0.5071 0.054 Uiso 1 1 calc R . .

loop_
_atom_site_aniso_label
_atom_site_aniso_U_11
_atom_site_aniso_U_22
_atom_site_aniso_U_33
_atom_site_aniso_U_23
_atom_site_aniso_U_13
_atom_site_aniso_U_12
Br1 0.0458(2) 0.03541(18) 0.0472(2) -0.01334(14) -0.0013(2) 0.00049(16)
C1 0.0322(18) 0.0305(18) 0.0342(18) 0.0017(13) -0.0064(14) 0.0055(14)
C2 0.038(2) 0.038(2) 0.0310(17) 0.0012(15) -0.0006(15) 0.0113(16)
C3 0.036(2) 0.049(2) 0.0393(17) 0.0136(14) 0.0056(17) 0.004(2)
C4 0.0347(19) 0.0322(17) 0.0454(18) 0.0112(14) -0.0010(17) -0.0038(17)
C5 0.0310(18) 0.0233(16) 0.0305(17) 0.0102(13) -0.0068(14) 0.0016(14)
C6 0.0366(19) 0.0201(15) 0.0323(17) 0.0032(13) -0.0081(15) 0.0028(14)
C7 0.040(2) 0.0227(17) 0.048(2) -0.0006(15) -0.0096(16) -0.0012(17)
C8 0.102(4) 0.0305(18) 0.0462(19) -0.0061(16) 0.013(3) -0.014(3)
C9 0.047(2) 0.0251(17) 0.0355(17) 0.0023(14) -0.0062(16) 0.0108(15)
C10 0.0360(18) 0.0201(14) 0.0325(15) 0.0040(11) -0.0032(17) 0.0049(16)
C11 0.0294(17) 0.0248(17) 0.0286(16) 0.0034(13) -0.0045(13) 0.0078(14)
C12 0.0299(17) 0.0243(16) 0.0394(18) 0.0035(14) -0.0005(15) 0.0031(14)
C13 0.0305(18) 0.0277(16) 0.0327(17) 0.0005(14) 0.0041(14) 0.0006(15)
C14 0.043(2) 0.0221(16) 0.0432(18) -0.0014(13) -0.0033(17) -0.0057(16)
C15 0.048(2) 0.0309(19) 0.044(2) 0.0041(16) -0.0066(18) 0.0016(16)
C16 0.060(3) 0.0215(16) 0.0368(17) 0.0019(12) 0.0047(19) 0.0007(17)
C17 0.056(2) 0.0297(19) 0.050(2) -0.0032(17) 0.003(2) -0.0146(19)
C18 0.038(2) 0.0325(18) 0.045(2) 0.0012(16) -0.0083(16) -0.0132(17)
Cl1 0.0938(9) 0.0236(4) 0.0702(6) 0.0102(4) 0.0018(6) 0.0043(5)
F1 0.0463(13) 0.0666(15) 0.0533(12) 0.0117(11) 0.0188(11) 0.0019(12)
N1 0.0302(15) 0.0218(12) 0.0328(13) -0.0007(10) -0.0006(12) 0.0014(13)
O1 0.0388(13) 0.0365(12) 0.0329(11) 0.0045(10) 0.0029(10) 0.0082(11)

loop_
_geom_bond_atom_site_label_1
_geom_bond_atom_site_label_2
_geom_bond_distance
_geom_bond_site_symmetry_2
_geom_bond_publ_flag
Br1 C1 1.900(3) . ?
C1 C2 1.373(4) . ?
C1 C11 1.403(4) . ?
C2 C3 1.381(5) . ?
C2 H2 0.9400 . ?
C3 F1 1.363(4) . ?
C3 C4 1.370(5) . ?
C4 C5 1.403(4) . ?
C4 H4 0.9400 . ?
C5 C6 1.425(4) . ?
C5 C11 1.426(4) . ?
C6 C10 1.347(4) . ?
C6 C7 1.510(4) . ?
C7 C8 1.539(5) . ?
C7 H7A 0.9800 . ?
C7 H7B 0.9800 . ?
C8 C9 1.532(5) . ?
C8 H8A 0.9800 . ?
C8 H8B 0.9800 . ?
C9 O1 1.425(3) . ?
C9 C10 1.491(4) . ?
C9 H9 0.9900 . ?
C10 N1 1.376(3) . ?
C11 N1 1.386(4) . ?
C12 N1 1.468(4) . ?
C12 C13 1.517(4) . ?
C12 H12A 0.9800 . ?
C12 H12B 0.9800 . ?
C13 C14 1.374(4) . ?
C13 C18 1.384(4) . ?
C14 C15 1.389(4) . ?
C14 H14 0.9400 . ?
C15 C16 1.368(5) . ?
C15 H15 0.9400 . ?
C16 C17 1.369(5) . ?
C16 Cl1 1.742(3) . ?
C17 C18 1.386(5) . ?
C17 H17 0.9400 . ?
C18 H18 0.9400 . ?
O1 H1 0.8300 . ?

loop_
_cod_related_entry_id
_cod_related_entry_database
_cod_related_entry_code
1 ChemSpider 9892880
